data_1553090
loop_
_publ_author_name
'Farrell, Jeffrey M.'
'Posaratnanathan, Roy T.'
'Stephan, Douglas W.'

_publ_section_title
;
 A family of N-heterocyclic carbene-stabilized borenium ions for
 metal-free imine hydrogenation catalysis.
;
_journal_issue 3
_journal_name_full 'Chemical science'
_journal_page_first 2010
_journal_page_last 2015
_journal_paper_doi 10.1039/c4sc03675a
_journal_volume 6
_journal_year 2015
_chemical_formula_sum 'C37 H20 B2 Cl2 F20 N2'
_chemical_formula_weight 965.07
_space_group_IT_number 7
_space_group_name_Hall 'P -2yc'
_space_group_name_H-M_alt 'P 1 c 1'
_symmetry_cell_setting monoclinic
_symmetry_space_group_name_H-M 'P 1 c 1'
_atom_sites_solution_hydrogens geom
_atom_sites_solution_primary direct
_atom_sites_solution_secondary difmap
_audit_creation_method SHELXL-97
_audit_update_record
;
2014-11-23 deposited with the CCDC.
2015-01-26 downloaded from the CCDC.
;
_cell_angle_alpha 90.00
_cell_angle_beta 105.327(2)
_cell_angle_gamma 90.00
_cell_formula_units_Z 2
_cell_length_a 10.6012(7)
_cell_length_b 10.7318(7)
_cell_length_c 16.8601(11)
_cell_measurement_reflns_used 9891
_cell_measurement_temperature 149(2)
_cell_measurement_theta_max 27.50
_cell_measurement_theta_min 2.27
_cell_volume 1849.9(2)
_computing_cell_refinement 'Bruker SMART'
_computing_data_collection 'Bruker SMART'
_computing_data_reduction 'Bruker SAINT'
_computing_molecular_graphics 'Bruker SHELXTL'
_computing_publication_material 'Bruker SHELXTL'
_computing_structure_refinement 'SHELXL-97 (Sheldrick, 2008)'
_computing_structure_solution 'SHELXS-97 (Sheldrick, 2008)'
_diffrn_ambient_temperature 149(2)
_diffrn_measured_fraction_theta_full 0.997
_diffrn_measured_fraction_theta_max 0.997
_diffrn_measurement_device_type 'CCD area detector'
_diffrn_measurement_method 'phi and omega scans'
_diffrn_radiation_monochromator graphite
_diffrn_radiation_source 'fine-focus sealed tube'
_diffrn_radiation_type MoK\a
_diffrn_radiation_wavelength 0.71073
_diffrn_reflns_av_R_equivalents 0.0177
_diffrn_reflns_av_sigmaI/netI 0.0249
_diffrn_reflns_limit_h_max 13
_diffrn_reflns_limit_h_min -13
_diffrn_reflns_limit_k_max 13
_diffrn_reflns_limit_k_min -12
_diffrn_reflns_limit_l_max 20
_diffrn_reflns_limit_l_min -21
_diffrn_reflns_number 16149
_diffrn_reflns_theta_full 27.50
_diffrn_reflns_theta_max 27.50
_diffrn_reflns_theta_min 1.90
_exptl_absorpt_coefficient_mu 0.311
_exptl_absorpt_correction_type multi-scan
_exptl_absorpt_process_details sadabs
_exptl_crystal_colour colourless
_exptl_crystal_density_diffrn 1.733
_exptl_crystal_density_method 'not measured'
_exptl_crystal_description prism
_exptl_crystal_F_000 960
_exptl_crystal_size_max 0.20
_exptl_crystal_size_mid 0.10
_exptl_crystal_size_min 0.10
_refine_diff_density_max 0.227
_refine_diff_density_min -0.154
_refine_diff_density_rms 0.038
_refine_ls_abs_structure_details 'Flack H D (1983), Acta Cryst. A39, 876-881'
_refine_ls_abs_structure_Flack -0.02(3)
_refine_ls_extinction_method none
_refine_ls_goodness_of_fit_ref 1.053
_refine_ls_hydrogen_treatment mixed
_refine_ls_matrix_type full
_refine_ls_number_parameters 568
_refine_ls_number_reflns 7641
_refine_ls_number_restraints 2
_refine_ls_restrained_S_all 1.053
_refine_ls_R_factor_all 0.0283
_refine_ls_R_factor_gt 0.0258
_refine_ls_shift/su_max 0.001
_refine_ls_shift/su_mean 0.000
_refine_ls_structure_factor_coef Fsqd
_refine_ls_weighting_details 'calc w=1/[\s^2^(Fo^2^)+(0.0342P)^2^+0.2361P] where P=(Fo^2^+2Fc^2^)/3'
_refine_ls_weighting_scheme calc
_refine_ls_wR_factor_gt 0.0615
_refine_ls_wR_factor_ref 0.0628
_reflns_number_gt 7235
_reflns_number_total 7641
_reflns_threshold_expression >2sigma(I)
_cod_data_source_file c4sc03675a2.cif
_cod_data_source_block jf056_0m
_cod_depositor_comments
;
The following automatic conversions were performed:

data item '_symmetry_cell_setting' value 'Monoclinic' was changed to
'monoclinic' in accordance with the
/home/saulius/struct/COD-crude-data/automatic-downloads/DataCite-retrospective/RSC/depositions/lib/dictionaries/cif_core.dic
dictionary named 'cif_core.dic' version 2.4.2 last updated on
2011-04-26.

Automatic conversion script
Id: cif_fix_values 6909 2019-04-08 15:41:33Z antanas 
;
_cod_original_sg_symbol_H-M Pc
_cod_database_code 1553090

loop_
_symmetry_equiv_pos_as_xyz
'x, y, z'
'x, -y, z+1/2'

loop_
_atom_site_label
_atom_site_type_symbol
_atom_site_fract_x
_atom_site_fract_y
_atom_site_fract_z
_atom_site_U_iso_or_equiv
_atom_site_adp_type
_atom_site_occupancy
_atom_site_symmetry_multiplicity
_atom_site_calc_flag
_atom_site_refinement_flags
B1 B 0.48379(19) 0.68100(19) 0.18740(13) 0.0219(4) Uani 1 1 d .
B2 B 0.92591(18) 0.13538(17) 0.05264(12) 0.0173(4) Uani 1 1 d .
C2 C 0.75156(16) 0.65696(16) 0.07915(11) 0.0197(3) Uani 1 1 d .
C35 C 0.90864(18) -0.15800(16) -0.14033(11) 0.0217(4) Uani 1 1 d .
C36 C 1.00266(17) -0.16539(16) -0.06685(11) 0.0205(4) Uani 1 1 d .
C19 C 0.99932(16) -0.00138(16) 0.18750(11) 0.0205(3) Uani 1 1 d .
C21 C 0.67681(17) 0.07684(16) 0.05535(11) 0.0219(4) Uani 1 1 d .
C6 C 0.36475(17) 0.77092(18) 0.17156(12) 0.0272(4) Uani 1 1 d .
H6A H 0.3551 0.8165 0.1186 0.033 Uiso 1 1 calc R
C34 C 0.82246(17) -0.05949(17) -0.15251(11) 0.0225(4) Uani 1 1 d .
C16 C 1.18760(18) 0.15481(19) 0.27238(12) 0.0257(4) Uani 1 1 d .
C20 C 0.78135(17) 0.15991(16) 0.07003(11) 0.0189(3) Uani 1 1 d .
C37 C 1.00777(16) -0.07685(16) -0.00665(10) 0.0186(3) Uani 1 1 d .
C25 C 0.76170(17) 0.26431(16) 0.11387(11) 0.0210(4) Uani 1 1 d .
C3 C 0.64536(17) 0.66934(17) 0.01445(11) 0.0222(4) Uani 1 1 d .
C32 C 0.92138(16) 0.02183(15) -0.01416(11) 0.0186(3) Uani 1 1 d .
C14 C 1.01980(17) 0.10590(16) 0.14616(11) 0.0192(3) Uani 1 1 d .
C22 C 0.56345(18) 0.09580(18) 0.07965(12) 0.0269(4) Uani 1 1 d .
C28 C 0.96852(19) 0.44284(17) -0.07337(11) 0.0243(4) Uani 1 1 d .
C31 C 1.11149(18) 0.24541(17) 0.00214(11) 0.0226(4) Uani 1 1 d .
C26 C 0.98310(16) 0.25213(16) 0.00822(11) 0.0192(3) Uani 1 1 d .
C17 C 1.16536(18) 0.04521(19) 0.30908(11) 0.0260(4) Uani 1 1 d .
C33 C 0.83190(17) 0.02681(16) -0.09092(11) 0.0214(4) Uani 1 1 d .
C4 C 0.79506(17) 0.6521(2) 0.23244(11) 0.0273(4) Uani 1 1 d .
H4A H 0.7429 0.6567 0.2725 0.041 Uiso 1 1 calc R
H4B H 0.8578 0.7211 0.2418 0.041 Uiso 1 1 calc R
H4C H 0.8424 0.5727 0.2389 0.041 Uiso 1 1 calc R
C9 C 0.50466(19) 0.68159(19) 0.34294(12) 0.0289(4) Uani 1 1 d .
H9A H 0.4761 0.6298 0.3836 0.035 Uiso 1 1 calc R
H9B H 0.5968 0.7054 0.3679 0.035 Uiso 1 1 calc R
C13 C 0.23675(18) 0.70023(19) 0.17029(13) 0.0292(4) Uani 1 1 d .
H13A H 0.1738 0.7607 0.1823 0.035 Uiso 1 1 calc R
H13B H 0.1989 0.6686 0.1138 0.035 Uiso 1 1 calc R
C24 C 0.65050(19) 0.28730(17) 0.13880(12) 0.0263(4) Uani 1 1 d .
C23 C 0.54951(18) 0.20148(19) 0.12217(13) 0.0293(4) Uani 1 1 d .
C8 C 0.4213(2) 0.8011(2) 0.32795(14) 0.0346(5) Uani 1 1 d .
H8A H 0.3318 0.7807 0.3314 0.042 Uiso 1 1 calc R
H8B H 0.4590 0.8617 0.3721 0.042 Uiso 1 1 calc R
C29 C 1.0973(2) 0.43298(18) -0.07487(12) 0.0282(4) Uani 1 1 d .
C27 C 0.91521(17) 0.35421(16) -0.03162(11) 0.0213(4) Uani 1 1 d .
C5 C 0.40308(19) 0.6911(2) -0.00683(13) 0.0378(5) Uani 1 1 d .
H5A H 0.3428 0.6977 0.0282 0.057 Uiso 1 1 calc R
H5B H 0.3811 0.6172 -0.0419 0.057 Uiso 1 1 calc R
H5C H 0.3954 0.7657 -0.0413 0.057 Uiso 1 1 calc R
C10 C 0.49947(17) 0.60050(17) 0.26608(11) 0.0230(4) Uani 1 1 d .
H10A H 0.5799 0.5479 0.2755 0.028 Uiso 1 1 calc R
C1 C 0.57651(17) 0.67408(16) 0.12820(12) 0.0203(3) Uani 1 1 d .
C18 C 1.06921(18) -0.03334(17) 0.26597(11) 0.0234(4) Uani 1 1 d .
C15 C 1.11524(18) 0.18287(17) 0.19347(11) 0.0229(4) Uani 1 1 d .
C11 C 0.37532(19) 0.51735(19) 0.24025(14) 0.0323(4) Uani 1 1 d .
H11A H 0.3736 0.4753 0.1877 0.039 Uiso 1 1 calc R
H11B H 0.3801 0.4521 0.2824 0.039 Uiso 1 1 calc R
C12 C 0.24896(19) 0.5911(2) 0.22991(14) 0.0317(4) Uani 1 1 d .
H12A H 0.2451 0.6233 0.2843 0.038 Uiso 1 1 calc R
H12B H 0.1736 0.5344 0.2097 0.038 Uiso 1 1 calc R
C7 C 0.4127(2) 0.86161(18) 0.24551(14) 0.0338(5) Uani 1 1 d .
H7A H 0.5001 0.8940 0.2453 0.041 Uiso 1 1 calc R
H7B H 0.3520 0.9334 0.2384 0.041 Uiso 1 1 calc R
C30 C 1.16973(19) 0.33378(18) -0.03571(13) 0.0270(4) Uani 1 1 d .
Cl1 Cl 0.91007(4) 0.64136(4) 0.08041(3) 0.02611(9) Uani 1 1 d .
Cl2 Cl 0.63517(5) 0.67377(5) -0.08715(3) 0.03623(12) Uani 1 1 d .
F1 F 1.14348(11) 0.29396(10) 0.16531(7) 0.0298(2) Uani 1 1 d .
F2 F 1.28031(12) 0.23369(12) 0.31368(7) 0.0393(3) Uani 1 1 d .
F3 F 1.23451(12) 0.01791(12) 0.38607(7) 0.0360(3) Uani 1 1 d .
F4 F 1.04412(12) -0.14054(10) 0.30133(7) 0.0324(3) Uani 1 1 d .
F5 F 0.90486(10) -0.08344(10) 0.14952(6) 0.0261(2) Uani 1 1 d .
F6 F 0.68051(11) -0.03277(10) 0.01582(7) 0.0307(2) Uani 1 1 d .
F7 F 0.46801(11) 0.00902(12) 0.06322(8) 0.0401(3) Uani 1 1 d .
F8 F 0.44294(12) 0.22130(13) 0.14837(9) 0.0467(3) Uani 1 1 d .
F9 F 0.63965(12) 0.39109(11) 0.18147(9) 0.0402(3) Uani 1 1 d .
F10 F 0.85726(10) 0.35139(10) 0.13552(7) 0.0261(2) Uani 1 1 d .
F11 F 0.78869(10) 0.37399(10) -0.03355(7) 0.0269(2) Uani 1 1 d .
F12 F 0.89443(12) 0.53765(10) -0.11248(7) 0.0325(3) Uani 1 1 d .
F13 F 1.15142(13) 0.51835(11) -0.11414(8) 0.0409(3) Uani 1 1 d .
F14 F 1.29709(12) 0.32384(12) -0.03511(9) 0.0413(3) Uani 1 1 d .
F15 F 1.18771(10) 0.14827(10) 0.03653(7) 0.0287(2) Uani 1 1 d .
F16 F 0.74454(11) 0.12204(10) -0.10824(7) 0.0299(2) Uani 1 1 d .
F17 F 0.73108(12) -0.04821(12) -0.22510(7) 0.0359(3) Uani 1 1 d .
F18 F 0.90271(11) -0.24196(10) -0.20006(6) 0.0296(2) Uani 1 1 d .
F19 F 1.09205(11) -0.25803(10) -0.05398(7) 0.0295(2) Uani 1 1 d .
F20 F 1.10581(10) -0.09185(10) 0.06241(6) 0.0255(2) Uani 1 1 d .
N1 N 0.53819(14) 0.68024(14) 0.04517(9) 0.0223(3) Uani 1 1 d .
N2 N 0.70814(14) 0.66064(13) 0.14874(9) 0.0189(3) Uani 1 1 d .

loop_
_atom_site_aniso_label
_atom_site_aniso_U_11
_atom_site_aniso_U_22
_atom_site_aniso_U_33
_atom_site_aniso_U_23
_atom_site_aniso_U_13
_atom_site_aniso_U_12
B1 0.0183(9) 0.0246(10) 0.0230(10) 0.0005(8) 0.0060(8) -0.0014(8)
B2 0.0177(8) 0.0148(9) 0.0189(9) -0.0022(7) 0.0042(7) 0.0001(7)
C2 0.0168(8) 0.0178(8) 0.0256(9) -0.0005(7) 0.0075(7) -0.0013(6)
C35 0.0320(10) 0.0182(9) 0.0177(8) -0.0056(7) 0.0115(8) -0.0062(7)
C36 0.0250(9) 0.0151(8) 0.0237(9) 0.0032(7) 0.0106(7) 0.0048(7)
C19 0.0206(8) 0.0196(8) 0.0213(9) -0.0044(7) 0.0055(7) 0.0006(7)
C21 0.0231(8) 0.0179(9) 0.0241(9) -0.0016(7) 0.0053(7) -0.0010(7)
C6 0.0205(9) 0.0297(10) 0.0342(11) 0.0123(8) 0.0125(8) 0.0042(7)
C34 0.0257(9) 0.0247(9) 0.0144(8) 0.0003(7) 0.0004(7) -0.0023(7)
C16 0.0235(9) 0.0320(10) 0.0196(9) -0.0076(8) 0.0021(7) -0.0022(7)
C20 0.0198(8) 0.0178(8) 0.0185(8) 0.0011(7) 0.0040(7) 0.0012(6)
C37 0.0193(8) 0.0197(8) 0.0167(8) 0.0025(7) 0.0044(7) 0.0012(6)
C25 0.0210(8) 0.0174(8) 0.0239(9) 0.0010(7) 0.0047(7) -0.0011(7)
C3 0.0232(9) 0.0255(9) 0.0192(9) 0.0021(7) 0.0081(7) -0.0005(7)
C32 0.0208(8) 0.0167(8) 0.0190(8) -0.0009(7) 0.0062(7) -0.0009(6)
C14 0.0205(8) 0.0184(8) 0.0192(8) -0.0031(7) 0.0062(7) 0.0031(6)
C22 0.0210(8) 0.0267(10) 0.0323(10) -0.0017(8) 0.0060(8) -0.0060(7)
C28 0.0359(10) 0.0181(8) 0.0189(9) -0.0019(7) 0.0075(8) 0.0003(7)
C31 0.0241(8) 0.0229(9) 0.0210(9) -0.0035(7) 0.0064(7) 0.0012(7)
C26 0.0210(8) 0.0167(8) 0.0192(8) -0.0034(6) 0.0043(7) -0.0024(6)
C17 0.0264(9) 0.0352(11) 0.0154(9) -0.0021(7) 0.0036(7) 0.0069(8)
C33 0.0221(8) 0.0196(9) 0.0216(9) 0.0016(7) 0.0045(7) 0.0018(7)
C4 0.0173(8) 0.0413(12) 0.0203(9) 0.0026(8) -0.0005(7) -0.0017(8)
C9 0.0242(9) 0.0361(11) 0.0256(10) 0.0001(8) 0.0053(8) -0.0007(8)
C13 0.0169(8) 0.0367(11) 0.0343(11) 0.0073(9) 0.0074(8) 0.0027(8)
C24 0.0287(9) 0.0196(9) 0.0320(10) -0.0048(8) 0.0108(8) 0.0036(7)
C23 0.0215(9) 0.0331(11) 0.0359(11) -0.0006(9) 0.0120(8) 0.0019(8)
C8 0.0325(10) 0.0355(11) 0.0376(12) -0.0067(9) 0.0121(9) -0.0003(9)
C29 0.0427(11) 0.0224(9) 0.0260(10) -0.0045(7) 0.0204(9) -0.0072(8)
C27 0.0237(9) 0.0190(9) 0.0204(9) -0.0038(7) 0.0043(7) -0.0015(7)
C5 0.0195(9) 0.0646(15) 0.0252(11) 0.0041(10) -0.0013(8) 0.0063(9)
C10 0.0201(8) 0.0245(9) 0.0254(9) 0.0044(7) 0.0078(7) 0.0037(7)
C1 0.0155(7) 0.0221(9) 0.0219(8) 0.0023(7) 0.0024(7) -0.0001(6)
C18 0.0283(9) 0.0216(9) 0.0220(9) 0.0008(7) 0.0098(8) 0.0048(7)
C15 0.0246(9) 0.0227(9) 0.0222(9) -0.0024(7) 0.0076(8) -0.0007(7)
C11 0.0309(10) 0.0231(10) 0.0405(12) 0.0040(8) 0.0051(9) -0.0005(8)
C12 0.0238(9) 0.0328(11) 0.0378(12) 0.0075(9) 0.0067(8) -0.0046(8)
C7 0.0295(10) 0.0214(10) 0.0527(14) 0.0014(9) 0.0147(10) 0.0021(8)
C30 0.0256(9) 0.0287(10) 0.0319(10) -0.0078(8) 0.0167(8) -0.0036(8)
Cl1 0.01721(18) 0.0297(2) 0.0337(2) -0.00275(19) 0.01080(17) -0.00118(17)
Cl2 0.0356(3) 0.0542(3) 0.0202(2) 0.0017(2) 0.0095(2) 0.0012(2)
F1 0.0365(6) 0.0240(6) 0.0262(6) -0.0036(4) 0.0032(5) -0.0105(5)
F2 0.0397(7) 0.0451(7) 0.0257(6) -0.0078(5) -0.0043(5) -0.0143(6)
F3 0.0385(7) 0.0469(7) 0.0178(5) 0.0018(5) -0.0009(5) 0.0083(6)
F4 0.0445(7) 0.0269(6) 0.0260(6) 0.0066(5) 0.0097(5) 0.0010(5)
F5 0.0311(6) 0.0206(5) 0.0248(6) -0.0009(4) 0.0041(5) -0.0060(4)
F6 0.0294(5) 0.0218(5) 0.0426(7) -0.0111(5) 0.0122(5) -0.0077(4)
F7 0.0277(6) 0.0394(7) 0.0568(8) -0.0090(6) 0.0173(6) -0.0150(5)
F8 0.0298(6) 0.0533(8) 0.0650(9) -0.0139(7) 0.0269(7) -0.0020(6)
F9 0.0404(7) 0.0277(6) 0.0600(9) -0.0155(6) 0.0263(6) 0.0020(5)
F10 0.0280(6) 0.0196(5) 0.0322(6) -0.0073(4) 0.0103(5) -0.0058(4)
F11 0.0206(5) 0.0239(5) 0.0340(6) 0.0050(5) 0.0035(5) 0.0022(4)
F12 0.0468(7) 0.0226(6) 0.0291(6) 0.0061(5) 0.0116(5) 0.0040(5)
F13 0.0617(8) 0.0256(6) 0.0499(8) 0.0004(5) 0.0401(7) -0.0042(6)
F14 0.0339(6) 0.0443(7) 0.0561(8) -0.0020(6) 0.0301(6) -0.0005(5)
F15 0.0237(5) 0.0281(6) 0.0353(6) 0.0005(5) 0.0096(5) 0.0040(5)
F16 0.0290(6) 0.0266(6) 0.0280(6) -0.0024(5) -0.0029(5) 0.0110(5)
F17 0.0417(7) 0.0387(7) 0.0198(5) -0.0059(5) -0.0052(5) 0.0057(5)
F18 0.0452(7) 0.0239(6) 0.0210(6) -0.0076(4) 0.0109(5) -0.0005(5)
F19 0.0342(6) 0.0223(6) 0.0322(6) -0.0033(5) 0.0093(5) 0.0113(5)
F20 0.0255(5) 0.0266(5) 0.0204(5) -0.0020(4) -0.0010(4) 0.0089(4)
N1 0.0166(7) 0.0280(8) 0.0215(8) 0.0033(6) 0.0036(6) 0.0023(6)
N2 0.0160(7) 0.0210(7) 0.0189(8) 0.0008(6) 0.0032(6) -0.0001(5)

loop_
_atom_type_symbol
_atom_type_description
_atom_type_scat_dispersion_real
_atom_type_scat_dispersion_imag
_atom_type_scat_source
C C 0.0033 0.0016 'International Tables Vol C Tables 4.2.6.8 and 6.1.1.4'
H H 0.0000 0.0000 'International Tables Vol C Tables 4.2.6.8 and 6.1.1.4'
B B 0.0013 0.0007 'International Tables Vol C Tables 4.2.6.8 and 6.1.1.4'
N N 0.0061 0.0033 'International Tables Vol C Tables 4.2.6.8 and 6.1.1.4'
F F 0.0171 0.0103 'International Tables Vol C Tables 4.2.6.8 and 6.1.1.4'
Cl Cl 0.1484 0.1585 'International Tables Vol C Tables 4.2.6.8 and 6.1.1.4'

loop_
_geom_angle_atom_site_label_1
_geom_angle_atom_site_label_2
_geom_angle_atom_site_label_3
_geom_angle
C6 B1 C10 112.97(15)
C6 B1 C1 122.28(16)
C10 B1 C1 124.75(16)
C32 B2 C26 101.43(13)
C32 B2 C20 112.13(14)
C26 B2 C20 115.26(14)
C32 B2 C14 114.19(14)
C26 B2 C14 112.05(14)
C20 B2 C14 102.30(13)
C3 C2 N2 106.96(14)
C3 C2 Cl1 129.49(14)
N2 C2 Cl1 123.54(14)
F18 C35 C36 121.22(16)
F18 C35 C34 120.44(16)
C36 C35 C34 118.31(16)
F19 C36 C35 119.93(15)
F19 C36 C37 119.92(16)
C35 C36 C37 120.13(16)
F5 C19 C18 115.66(16)
F5 C19 C14 119.51(15)
C18 C19 C14 124.82(16)
F6 C21 C22 114.39(15)
F6 C21 C20 121.13(15)
C22 C21 C20 124.48(17)
C13 C6 B1 111.50(16)
C13 C6 C7 114.60(16)
B1 C6 C7 99.91(15)
F17 C34 C33 121.03(16)
F17 C34 C35 119.52(16)
C33 C34 C35 119.44(16)
F2 C16 C17 119.57(17)
F2 C16 C15 120.36(18)
C17 C16 C15 120.07(17)
C25 C20 C21 112.77(16)
C25 C20 B2 119.92(15)
C21 C20 B2 126.67(15)
F20 C37 C36 115.07(15)
F20 C37 C32 120.68(15)
C36 C37 C32 124.26(16)
F10 C25 C24 115.74(15)
F10 C25 C20 119.56(15)
C24 C25 C20 124.70(17)
C2 C3 N1 107.45(15)
C2 C3 Cl2 129.65(14)
N1 C3 Cl2 122.90(14)
C37 C32 C33 112.78(15)
C37 C32 B2 127.09(16)
C33 C32 B2 119.78(15)
C15 C14 C19 113.08(16)
C15 C14 B2 126.72(16)
C19 C14 B2 120.01(15)
F7 C22 C23 120.00(17)
F7 C22 C21 120.05(17)
C23 C22 C21 119.93(17)
F12 C28 C29 120.15(17)
F12 C28 C27 120.18(17)
C29 C28 C27 119.67(17)
F15 C31 C30 116.06(16)
F15 C31 C26 119.54(15)
C30 C31 C26 124.39(17)
C27 C26 C31 113.46(16)
C27 C26 B2 127.85(15)
C31 C26 B2 118.42(15)
F3 C17 C18 121.10(18)
F3 C17 C16 120.37(17)
C18 C17 C16 118.51(17)
F16 C33 C34 115.79(16)
F16 C33 C32 119.23(15)
C34 C33 C32 124.97(16)
C8 C9 C10 116.01(17)
C12 C13 C6 116.42(16)
F9 C24 C25 120.86(17)
F9 C24 C23 119.19(16)
C25 C24 C23 119.93(17)
F8 C23 C22 121.53(18)
F8 C23 C24 120.29(18)
C22 C23 C24 118.17(17)
C7 C8 C9 113.57(17)
F13 C29 C30 120.51(18)
F13 C29 C28 120.72(19)
C30 C29 C28 118.76(17)
F11 C27 C26 121.49(15)
F11 C27 C28 114.50(15)
C26 C27 C28 124.00(17)
C9 C10 C11 113.39(15)
C9 C10 B1 111.94(16)
C11 C10 B1 100.85(15)
N1 C1 N2 106.10(15)
N1 C1 B1 125.88(15)
N2 C1 B1 128.02(16)
F4 C18 C17 119.55(17)
F4 C18 C19 121.05(16)
C17 C18 C19 119.40(17)
F1 C15 C16 114.46(16)
F1 C15 C14 121.48(16)
C16 C15 C14 124.05(18)
C12 C11 C10 112.78(16)
C11 C12 C13 113.09(17)
C8 C7 C6 113.24(17)
F14 C30 C29 119.62(17)
F14 C30 C31 120.77(18)
C29 C30 C31 119.61(17)
C1 N1 C3 109.54(14)
C1 N1 C5 126.79(15)
C3 N1 C5 123.62(16)
C1 N2 C2 109.94(15)
C1 N2 C4 126.48(15)
C2 N2 C4 123.58(14)

loop_
_geom_bond_atom_site_label_1
_geom_bond_atom_site_label_2
_geom_bond_distance
B1 C6 1.555(3)
B1 C10 1.555(3)
B1 C1 1.577(3)
B2 C32 1.651(2)
B2 C26 1.655(2)
B2 C20 1.656(2)
B2 C14 1.658(3)
C2 C3 1.351(3)
C2 N2 1.370(2)
C2 Cl1 1.6832(17)
C35 F18 1.3404(19)
C35 C36 1.372(3)
C35 C34 1.377(3)
C36 F19 1.351(2)
C36 C37 1.381(2)
C19 F5 1.360(2)
C19 C18 1.378(3)
C19 C14 1.392(2)
C21 F6 1.358(2)
C21 C22 1.383(3)
C21 C20 1.393(2)
C6 C13 1.550(3)
C6 C7 1.557(3)
C34 F17 1.351(2)
C34 C33 1.375(3)
C16 F2 1.344(2)
C16 C17 1.378(3)
C16 C15 1.382(3)
C20 C25 1.388(2)
C37 F20 1.350(2)
C37 C32 1.384(2)
C25 F10 1.355(2)
C25 C24 1.374(3)
C3 N1 1.373(2)
C3 Cl2 1.6883(18)
C32 C33 1.389(3)
C14 C15 1.384(3)
C22 F7 1.349(2)
C22 C23 1.371(3)
C28 F12 1.347(2)
C28 C29 1.377(3)
C28 C27 1.389(3)
C31 F15 1.352(2)
C31 C30 1.377(3)
C31 C26 1.394(2)
C26 C27 1.383(3)
C17 F3 1.344(2)
C17 C18 1.373(3)
C33 F16 1.358(2)
C4 N2 1.470(2)
C9 C8 1.541(3)
C9 C10 1.550(3)
C13 C12 1.527(3)
C24 F9 1.347(2)
C24 C23 1.384(3)
C23 F8 1.334(2)
C8 C7 1.515(3)
C29 F13 1.344(2)
C29 C30 1.375(3)
C27 F11 1.350(2)
C5 N1 1.473(2)
C10 C11 1.554(3)
C1 N1 1.352(2)
C1 N2 1.354(2)
C18 F4 1.354(2)
C15 F1 1.346(2)
C11 C12 1.526(3)
C30 F14 1.352(2)
